data_7106778
loop_
_publ_author_name
'Karla I. Arias'
'Eli Zysman-Colman'
'Jon C. Loren'
'Anthony Linden'
'Jay S. Siegel'

_publ_section_title
;
 Synthesis of a D3 Symmetric Trefoil Knotted Cyclophane
;
_journal_name_full Chem.Commun.
_journal_page_first 9588
_journal_paper_doi 10.1039/c1cc11209k
_journal_volume 47
_journal_year 2011
_chemical_absolute_configuration ad
_chemical_formula_moiety 'C168 H132 Cu3 F18 N12 O6 P3'
_chemical_formula_sum 'C168 H132 Cu3 F18 N12 O6 P3'
_chemical_formula_weight 3040.39
_chemical_name_systematic
;
?
;
_space_group_IT_number 218
_symmetry_cell_setting cubic
_symmetry_Int_Tables_number 218
_symmetry_space_group_name_Hall 'P -4n 2 3'
_symmetry_space_group_name_H-M 'P -4 3 n'
_atom_sites_solution_hydrogens geom
_atom_sites_solution_primary direct
_atom_sites_solution_secondary difmap
_audit_creation_date 06-03-10
_audit_creation_method SHELXL-97
_cell_angle_alpha 90.00
_cell_angle_beta 90.00
_cell_angle_gamma 90.00
_cell_formula_units_Z 8
_cell_length_a 33.7312(6)
_cell_length_b 33.7312(6)
_cell_length_c 33.7312(6)
_cell_measurement_reflns_used 308743
_cell_measurement_temperature 160(1)
_cell_measurement_theta_max 22.0
_cell_measurement_theta_min 2.0
_cell_volume 38379.2(12)
_computing_cell_refinement 'DENZO-SMN (Otwinowski & Minor, 1997)'
_computing_data_collection 'COLLECT (Nonius, 2000)'
_computing_data_reduction 'DENZO-SMN and SCALEPACK (Otwinowski & Minor, 1997)'
_computing_molecular_graphics 'ORTEPII (Johnson, 1976)'
_computing_publication_material 'SHELXL97 and PLATON (Spek, 2006)'
_computing_structure_refinement 'SHELXL97 (Sheldrick, 1997)'
_computing_structure_solution 'SHELXS97 (Sheldrick, 1997)'
_diffrn_ambient_temperature 160(1)
_diffrn_detector '65 mm CCD camera on \k goniostat'
_diffrn_detector_area_resol_mean 9
_diffrn_measured_fraction_theta_full 0.999
_diffrn_measured_fraction_theta_max 0.999
_diffrn_measurement_device_type 'Nonius KappaCCD area-detector diffractometer'
_diffrn_measurement_method '\f and \w scans with \k offsets'
_diffrn_radiation_monochromator 'horizontally mounted graphite crystal'
_diffrn_radiation_source 'Nonius FR590 sealed tube generator'
_diffrn_radiation_type 'Mo K\a'
_diffrn_radiation_wavelength 0.71073
_diffrn_reflns_av_R_equivalents 0.4511
_diffrn_reflns_av_sigmaI/netI 0.1108
_diffrn_reflns_limit_h_max 35
_diffrn_reflns_limit_h_min -35
_diffrn_reflns_limit_k_max 34
_diffrn_reflns_limit_k_min -35
_diffrn_reflns_limit_l_max 35
_diffrn_reflns_limit_l_min -34
_diffrn_reflns_number 162826
_diffrn_reflns_theta_full 21.95
_diffrn_reflns_theta_max 21.95
_diffrn_reflns_theta_min 2.09
_diffrn_standards_decay_% 0
_diffrn_standards_number 0
_exptl_absorpt_coefficient_mu 0.420
_exptl_absorpt_correction_T_max 0.959
_exptl_absorpt_correction_T_min 0.702
_exptl_absorpt_correction_type multi-scan
_exptl_absorpt_process_details '(Blessing, 1995)'
_exptl_crystal_colour red
_exptl_crystal_density_diffrn 1.052
_exptl_crystal_density_method 'not measured'
_exptl_crystal_description tablet
_exptl_crystal_F_000 12528
_exptl_crystal_size_max 0.25
_exptl_crystal_size_mid 0.20
_exptl_crystal_size_min 0.10
_refine_diff_density_max 1.295
_refine_diff_density_min -0.710
_refine_diff_density_rms 0.205
_refine_ls_abs_structure_details 'Flack & Bernardinelli (2000), ? Friedel pairs'
_refine_ls_abs_structure_Flack 0.48(6)
_refine_ls_extinction_method none
_refine_ls_goodness_of_fit_ref 2.200
_refine_ls_hydrogen_treatment constr
_refine_ls_matrix_type full
_refine_ls_number_parameters 545
_refine_ls_number_reflns 7819
_refine_ls_number_restraints 498
_refine_ls_restrained_S_all 2.152
_refine_ls_R_factor_all 0.3009
_refine_ls_R_factor_gt 0.2080
_refine_ls_shift/su_max 0.202
_refine_ls_shift/su_mean 0.011
_refine_ls_structure_factor_coef Fsqd
_refine_ls_weighting_details 'w=1/[\s^2^(Fo^2^)+(0.1000P)^2^+0.0000P] where P=(Fo^2^+2Fc^2^)/3'
_refine_ls_weighting_scheme calc
_refine_ls_wR_factor_gt 0.4008
_refine_ls_wR_factor_ref 0.4291
_reflns_number_gt 4112
_reflns_number_total 7819
_reflns_threshold_expression 'I > 2\s(I)'
_cod_data_source_file c1cc11209k.txt
_cod_data_source_block SG0613
_cod_original_cell_volume 38379.1(12)
_cod_original_sg_symbol_H-M 'P -4 3 n '
_cod_database_code 7106778

loop_
_symmetry_equiv_pos_as_xyz
'x, y, z'
'z, x, y'
'y, z, x'
'-x, y, -z'
'-z, x, -y'
'-y, z, -x'
'x, -y, -z'
'z, -x, -y'
'y, -z, -x'
'-x, -y, z'
'-z, -x, y'
'-y, -z, x'
'x+1/2, z+1/2, y+1/2'
'y+1/2, x+1/2, z+1/2'
'z+1/2, y+1/2, x+1/2'
'x+1/2, -z+1/2, -y+1/2'
'y+1/2, -x+1/2, -z+1/2'
'z+1/2, -y+1/2, -x+1/2'
'-x+1/2, z+1/2, -y+1/2'
'-y+1/2, x+1/2, -z+1/2'
'-z+1/2, y+1/2, -x+1/2'
'-x+1/2, -z+1/2, y+1/2'
'-y+1/2, -x+1/2, z+1/2'
'-z+1/2, -y+1/2, x+1/2'

loop_
_atom_site_label
_atom_site_type_symbol
_atom_site_fract_x
_atom_site_fract_y
_atom_site_fract_z
_atom_site_U_iso_or_equiv
_atom_site_adp_type
_atom_site_occupancy
_atom_site_symmetry_multiplicity
_atom_site_calc_flag
_atom_site_refinement_flags
_atom_site_disorder_assembly
_atom_site_disorder_group
Cu Cu 0.54044(7) 0.66363(7) 0.19598(7) 0.0807(9) Uani 1 1 d . . .
O1 O 0.3758(4) 0.7425(4) 0.2327(4) 0.108(3) Uani 1 1 d U . .
O2 O 0.6061(5) 0.4984(5) 0.1097(5) 0.118(3) Uani 1 1 d U . .
C1 C 0.6410(6) 0.6707(6) 0.2984(6) 0.078(4) Uani 1 1 d U . .
H1 H 0.6200 0.6694 0.2796 0.093 Uiso 1 1 calc R . .
C2 C 0.6720(6) 0.6424(6) 0.2983(6) 0.080(3) Uani 1 1 d U . .
C3 C 0.6740(6) 0.6119(6) 0.2676(6) 0.082(3) Uani 1 1 d U . .
C4 C 0.6777(6) 0.5880(6) 0.2397(6) 0.085(3) Uani 1 1 d U . .
C5 C 0.6802(4) 0.5631(4) 0.2092(4) 0.090(3) Uani 1 1 d GU . .
C6 C 0.6955(4) 0.5255(4) 0.2165(3) 0.095(3) Uani 1 1 d GU . .
C7 C 0.7013(4) 0.4992(3) 0.1854(4) 0.099(3) Uani 1 1 d GU . .
H7 H 0.7117 0.4736 0.1904 0.118 Uiso 1 1 calc R . .
C8 C 0.6917(4) 0.5105(4) 0.1469(3) 0.099(3) Uani 1 1 d GU . .
H8 H 0.6957 0.4925 0.1256 0.118 Uiso 1 1 calc R . .
C9 C 0.6764(4) 0.5480(4) 0.1396(3) 0.096(3) Uani 1 1 d GU . .
H9 H 0.6699 0.5557 0.1133 0.116 Uiso 1 1 calc R . .
C10 C 0.6707(4) 0.5743(3) 0.1708(4) 0.093(3) Uani 1 1 d GU . .
C11 C 0.6500(4) 0.6110(4) 0.1609(4) 0.093(3) Uani 1 1 d GU . .
C12 C 0.6170(4) 0.6211(4) 0.1834(3) 0.090(3) Uani 1 1 d GU . .
H12 H 0.6107 0.6064 0.2066 0.108 Uiso 1 1 calc R . .
N1 N 0.5931(3) 0.6526(4) 0.1719(4) 0.090(3) Uani 1 1 d GU . .
C13 C 0.6023(4) 0.6742(4) 0.1380(4) 0.091(3) Uani 1 1 d GU . .
C14 C 0.6353(4) 0.6641(4) 0.1155(3) 0.093(3) Uani 1 1 d GU . .
H14 H 0.6416 0.6788 0.0923 0.111 Uiso 1 1 calc R . .
C15 C 0.6592(3) 0.6326(4) 0.1270(4) 0.095(3) Uani 1 1 d GU . .
H15 H 0.6818 0.6257 0.1116 0.114 Uiso 1 1 calc R . .
C16 C 0.5744(4) 0.7041(4) 0.1268(4) 0.093(3) Uani 1 1 d GU . .
N2 N 0.5389(4) 0.7058(4) 0.1477(3) 0.093(3) Uani 1 1 d GU . .
C17 C 0.5106(3) 0.7341(4) 0.1380(4) 0.096(3) Uani 1 1 d GU . .
C18 C 0.5177(4) 0.7607(4) 0.1074(4) 0.099(3) Uani 1 1 d GU . .
H18 H 0.4983 0.7800 0.1008 0.119 Uiso 1 1 calc R . .
C19 C 0.5531(4) 0.7590(4) 0.0864(3) 0.099(3) Uani 1 1 d GU . .
H19 H 0.5579 0.7772 0.0655 0.119 Uiso 1 1 calc R . .
C20 C 0.5815(3) 0.7307(4) 0.0961(4) 0.098(3) Uani 1 1 d GU . .
H20 H 0.6057 0.7296 0.0818 0.118 Uiso 1 1 calc R . .
C21 C 0.4752(3) 0.7371(5) 0.1632(4) 0.094(3) Uani 1 1 d GU . .
C22 C 0.4467(5) 0.7074(4) 0.1619(4) 0.094(3) Uani 1 1 d GU . .
C23 C 0.4127(4) 0.7105(4) 0.1850(4) 0.097(3) Uani 1 1 d GU . .
H23 H 0.3932 0.6902 0.1841 0.116 Uiso 1 1 calc R . .
C24 C 0.4072(3) 0.7434(5) 0.2093(4) 0.099(3) Uani 1 1 d GU . .
C25 C 0.4357(5) 0.7731(4) 0.2106(4) 0.095(3) Uani 1 1 d GU . .
H25 H 0.4320 0.7955 0.2272 0.114 Uiso 1 1 calc R . .
C26 C 0.4697(4) 0.7699(4) 0.1875(4) 0.095(3) Uani 1 1 d GU . .
C27 C 0.4478(6) 0.6724(6) 0.1375(6) 0.096(4) Uani 1 1 d U . .
H27A H 0.4745 0.6692 0.1265 0.144 Uiso 1 1 calc R . .
H27B H 0.4287 0.6751 0.1158 0.144 Uiso 1 1 calc R . .
H27C H 0.4411 0.6492 0.1535 0.144 Uiso 1 1 calc R . .
C28 C 0.5033(6) 0.8015(6) 0.1872(6) 0.099(4) Uani 1 1 d U . .
H28A H 0.4932 0.8262 0.1758 0.148 Uiso 1 1 calc R . .
H28B H 0.5255 0.7918 0.1711 0.148 Uiso 1 1 calc R . .
H28C H 0.5123 0.8063 0.2144 0.148 Uiso 1 1 calc R . .
C29 C 0.3639(7) 0.7784(7) 0.2522(7) 0.112(3) Uani 1 1 d U . .
H29A H 0.3506 0.7964 0.2332 0.135 Uiso 1 1 calc R . .
H29B H 0.3874 0.7923 0.2631 0.135 Uiso 1 1 calc R . .
C30 C 0.3348(7) 0.7665(7) 0.2864(7) 0.114(4) Uani 1 1 d U . .
H30A H 0.3160 0.7884 0.2914 0.137 Uiso 1 1 calc R . .
H30B H 0.3193 0.7429 0.2783 0.137 Uiso 1 1 calc R . .
C31 C 0.3583(7) 0.7569(7) 0.3252(7) 0.116(4) Uani 1 1 d U . .
H31A H 0.3399 0.7478 0.3462 0.139 Uiso 1 1 calc R . .
H31B H 0.3780 0.7358 0.3202 0.139 Uiso 1 1 calc R . .
N3 N 0.5189(4) 0.6893(4) 0.2451(3) 0.097(3) Uani 1 1 d GU . .
C32 C 0.5313(3) 0.7255(4) 0.2605(4) 0.097(3) Uani 1 1 d GU . .
H32 H 0.5549 0.7375 0.2509 0.116 Uiso 1 1 calc R . .
C33 C 0.5092(4) 0.7441(3) 0.2899(4) 0.097(3) Uani 1 1 d GU . .
C34 C 0.4747(4) 0.7264(4) 0.3040(3) 0.097(3) Uani 1 1 d GU . .
H34 H 0.4596 0.7391 0.3241 0.117 Uiso 1 1 calc R . .
C35 C 0.4623(3) 0.6903(4) 0.2886(4) 0.097(3) Uani 1 1 d GU . .
H35 H 0.4387 0.6782 0.2982 0.116 Uiso 1 1 calc R . .
C36 C 0.4844(4) 0.6717(3) 0.2592(4) 0.098(3) Uani 1 1 d GU . .
C37 C 0.4743(5) 0.6376(4) 0.2415(4) 0.103(3) Uani 1 1 d GU . .
N4 N 0.5010(3) 0.6205(4) 0.2152(4) 0.104(3) Uani 1 1 d GU . .
C38 C 0.4935(4) 0.5833(5) 0.1994(4) 0.109(3) Uani 1 1 d GU . .
C39 C 0.4592(5) 0.5630(4) 0.2099(4) 0.110(3) Uani 1 1 d GU . .
H39 H 0.4540 0.5375 0.1991 0.132 Uiso 1 1 calc R . .
C40 C 0.4325(3) 0.5800(5) 0.2363(4) 0.111(3) Uani 1 1 d GU . .
H40 H 0.4090 0.5661 0.2435 0.133 Uiso 1 1 calc R . .
C41 C 0.4400(4) 0.6173(5) 0.2521(4) 0.108(3) Uani 1 1 d GU . .
H41 H 0.4218 0.6289 0.2701 0.130 Uiso 1 1 calc R . .
C42 C 0.5238(4) 0.5630(4) 0.1743(5) 0.112(3) Uani 1 1 d GU . .
C43 C 0.5564(5) 0.5459(5) 0.1928(3) 0.111(3) Uani 1 1 d GU . .
C44 C 0.5849(4) 0.5263(5) 0.1704(5) 0.112(3) Uani 1 1 d GU . .
H44 H 0.6072 0.5146 0.1831 0.135 Uiso 1 1 calc R . .
C45 C 0.5808(4) 0.5237(5) 0.1295(5) 0.115(3) Uani 1 1 d GU . .
C46 C 0.5482(5) 0.5408(5) 0.1110(3) 0.116(3) Uani 1 1 d GU . .
H46 H 0.5454 0.5391 0.0830 0.139 Uiso 1 1 calc R . .
C47 C 0.5197(4) 0.5604(5) 0.1334(5) 0.117(3) Uani 1 1 d GU . .
C48 C 0.5607(7) 0.5485(7) 0.2359(6) 0.111(4) Uani 1 1 d U . .
H48A H 0.5831 0.5321 0.2445 0.167 Uiso 1 1 calc R . .
H48B H 0.5363 0.5391 0.2486 0.167 Uiso 1 1 calc R . .
H48C H 0.5655 0.5762 0.2435 0.167 Uiso 1 1 calc R . .
C49 C 0.4785(7) 0.5744(8) 0.1142(7) 0.121(4) Uani 1 1 d U . .
H49A H 0.4836 0.5942 0.0936 0.182 Uiso 1 1 calc R . .
H49B H 0.4617 0.5861 0.1348 0.182 Uiso 1 1 calc R . .
H49C H 0.4649 0.5515 0.1026 0.182 Uiso 1 1 calc R . .
C50 C 0.6024(7) 0.4934(8) 0.0681(7) 0.120(3) Uani 1 1 d U . .
H50A H 0.6051 0.5194 0.0549 0.144 Uiso 1 1 calc R . .
H50B H 0.5758 0.4827 0.0619 0.144 Uiso 1 1 calc R . .
C51 C 0.6348(7) 0.4644(7) 0.0521(7) 0.121(4) Uani 1 1 d U . .
H51A H 0.6369 0.4668 0.0229 0.145 Uiso 1 1 calc R . .
H51B H 0.6608 0.4709 0.0638 0.145 Uiso 1 1 calc R . .
C52 C 0.6231(8) 0.4231(8) 0.0630(7) 0.120(4) Uani 1 1 d U . .
H52A H 0.6368 0.4043 0.0451 0.144 Uiso 1 1 calc R . .
H52B H 0.5942 0.4200 0.0589 0.144 Uiso 1 1 calc R . .
C53 C 0.6331(8) 0.4126(7) 0.1059(9) 0.119(4) Uani 1 1 d U . .
C54 C 0.6405(8) 0.4051(7) 0.1393(9) 0.118(4) Uani 1 1 d U . .
C55 C 0.6496(7) 0.3912(8) 0.1750(9) 0.118(4) Uani 1 1 d U . .
C56 C 0.6618(8) 0.3792(8) 0.2050(8) 0.117(5) Uani 1 1 d U . .
P1 P 0.7860(3) 0.4686(3) 0.0809(3) 0.125(4) Uiso 0.58 1 d PD . .
F1 F 0.8030(5) 0.4852(5) 0.0430(5) 0.173(5) Uiso 0.58 1 d PDU . .
F2 F 0.8272(5) 0.4596(5) 0.0953(5) 0.167(5) Uiso 0.58 1 d PDU . .
F3 F 0.7448(5) 0.4777(5) 0.0662(5) 0.171(5) Uiso 0.58 1 d PDU . .
F4 F 0.7690(5) 0.4519(5) 0.1185(5) 0.168(5) Uiso 0.58 1 d PDU . .
F5 F 0.7882(5) 0.5090(5) 0.0996(5) 0.171(5) Uiso 0.58 1 d PDU . .
F6 F 0.7837(5) 0.4282(5) 0.0619(5) 0.174(5) Uiso 0.58 1 d PDU . .
P2 P 0.5000 0.5000 0.0000 0.201(10) Uani 1 4 d S . .
F7 F 0.5000 0.5000 0.0472(14) 0.302(18) Uiso 1 2 d S . .
F8 F 0.4592(8) 0.5329(8) -0.0030(8) 0.285(11) Uiso 1 1 d . . .
P3 P 0.3626(3) 0.6374(3) 0.3626(3) 0.043(4) Uani 0.50 3 d SP . .
F9 F 0.3840(13) 0.6160(13) 0.3840(13) 0.19(2) Uiso 0.50 3 d SP . .
F10 F 0.3367(11) 0.6633(11) 0.3367(11) 0.17(2) Uiso 0.50 3 d SP . .
F11 F 0.3824(13) 0.6507(12) 0.3299(13) 0.076(12) Uiso 0.25 1 d P . .
F12 F 0.3301(17) 0.6293(18) 0.3951(17) 0.133(19) Uiso 0.25 1 d P . .
F13 F 0.4039(18) 0.6302(18) 0.3458(17) 0.131(19) Uiso 0.25 1 d P . .

loop_
_atom_site_aniso_label
_atom_site_aniso_U_11
_atom_site_aniso_U_22
_atom_site_aniso_U_33
_atom_site_aniso_U_23
_atom_site_aniso_U_13
_atom_site_aniso_U_12
Cu 0.0712(17) 0.094(2) 0.0773(18) 0.0050(15) 0.0014(14) -0.0044(15)
O1 0.104(6) 0.110(6) 0.111(7) 0.005(5) -0.001(5) 0.012(6)
O2 0.118(6) 0.127(6) 0.109(6) 0.014(6) -0.005(6) 0.015(5)
C1 0.069(8) 0.088(9) 0.076(7) -0.005(7) -0.002(7) 0.000(6)
C2 0.071(7) 0.091(8) 0.077(7) -0.007(6) 0.000(7) 0.001(6)
C3 0.073(6) 0.096(7) 0.077(6) -0.008(6) -0.001(6) 0.004(6)
C4 0.077(6) 0.101(7) 0.077(6) -0.012(5) -0.001(6) 0.008(5)
C5 0.085(5) 0.106(6) 0.077(5) -0.018(5) 0.000(5) 0.012(5)
C6 0.092(6) 0.111(7) 0.080(6) -0.019(5) -0.003(6) 0.017(6)
C7 0.096(6) 0.115(7) 0.085(6) -0.021(6) -0.004(6) 0.021(6)
C8 0.096(6) 0.116(7) 0.084(6) -0.024(6) -0.004(6) 0.021(6)
C9 0.094(6) 0.114(7) 0.081(6) -0.020(6) -0.004(6) 0.015(6)
C10 0.090(5) 0.110(6) 0.079(5) -0.015(5) 0.000(5) 0.012(5)
C11 0.090(5) 0.113(6) 0.075(5) -0.003(5) 0.003(5) 0.007(5)
C12 0.089(6) 0.110(6) 0.072(5) -0.001(5) 0.004(5) 0.005(5)
N1 0.091(6) 0.106(6) 0.073(5) 0.001(5) 0.004(5) 0.002(5)
C13 0.092(5) 0.108(6) 0.075(5) 0.008(5) 0.007(5) 0.001(5)
C14 0.093(6) 0.110(6) 0.075(6) 0.007(5) 0.012(5) 0.004(5)
C15 0.093(6) 0.117(6) 0.075(6) 0.003(5) 0.009(5) 0.005(5)
C16 0.093(5) 0.109(6) 0.078(5) 0.014(5) 0.004(5) -0.002(5)
N2 0.092(6) 0.108(6) 0.080(5) 0.016(5) -0.002(5) 0.001(5)
C17 0.096(5) 0.107(5) 0.084(5) 0.019(5) -0.005(5) 0.003(5)
C18 0.099(6) 0.112(6) 0.087(6) 0.019(5) -0.002(5) 0.002(6)
C19 0.098(6) 0.113(6) 0.087(6) 0.017(6) 0.000(6) 0.001(6)
C20 0.098(6) 0.112(6) 0.085(6) 0.015(5) 0.000(5) -0.001(6)
C21 0.096(5) 0.103(5) 0.084(5) 0.020(5) -0.010(5) 0.005(5)
C22 0.094(6) 0.101(6) 0.087(6) 0.018(5) -0.012(5) 0.006(5)
C23 0.096(6) 0.102(6) 0.092(6) 0.016(5) -0.011(5) 0.008(6)
C24 0.097(6) 0.104(6) 0.097(6) 0.014(5) -0.007(5) 0.009(5)
C25 0.096(6) 0.100(6) 0.090(6) 0.020(5) -0.011(5) 0.007(6)
C26 0.098(6) 0.102(6) 0.086(6) 0.018(5) -0.013(5) 0.007(5)
C27 0.096(7) 0.103(7) 0.090(7) 0.017(6) -0.010(6) 0.008(7)
C28 0.103(7) 0.105(7) 0.088(7) 0.012(7) -0.015(6) 0.005(7)
C29 0.107(7) 0.112(7) 0.118(7) 0.001(6) 0.001(6) 0.009(7)
C30 0.109(8) 0.114(8) 0.120(8) -0.002(7) 0.007(7) 0.008(7)
C31 0.109(9) 0.116(9) 0.124(9) -0.002(8) 0.012(8) 0.009(8)
N3 0.075(6) 0.118(7) 0.098(6) 0.016(6) -0.001(5) 0.012(6)
C32 0.074(6) 0.121(7) 0.095(7) 0.016(6) -0.003(6) 0.015(6)
C33 0.073(6) 0.123(8) 0.094(7) 0.017(6) -0.001(6) 0.015(6)
C34 0.072(6) 0.124(8) 0.095(7) 0.015(6) 0.002(6) 0.015(6)
C35 0.073(6) 0.120(7) 0.098(7) 0.016(6) 0.004(5) 0.011(6)
C36 0.077(5) 0.117(6) 0.099(6) 0.016(5) 0.001(5) 0.008(5)
C37 0.085(5) 0.117(6) 0.107(6) 0.017(5) 0.000(5) 0.004(5)
N4 0.090(6) 0.116(6) 0.105(6) 0.017(5) -0.003(5) 0.005(5)
C38 0.098(5) 0.119(6) 0.109(6) 0.013(5) -0.003(5) 0.002(5)
C39 0.098(6) 0.116(7) 0.115(6) 0.013(6) 0.001(6) -0.004(6)
C40 0.096(6) 0.119(7) 0.119(7) 0.016(6) 0.000(6) -0.005(6)
C41 0.091(6) 0.119(7) 0.115(7) 0.016(6) 0.002(6) 0.000(6)
C42 0.105(6) 0.121(6) 0.109(6) 0.012(5) -0.008(5) 0.005(5)
C43 0.107(6) 0.120(6) 0.108(6) 0.012(6) -0.007(6) 0.006(5)
C44 0.110(6) 0.120(6) 0.108(6) 0.013(6) -0.006(6) 0.009(6)
C45 0.114(6) 0.123(6) 0.109(6) 0.012(6) -0.006(5) 0.012(5)
C46 0.113(6) 0.124(6) 0.109(6) 0.010(6) -0.009(6) 0.012(6)
C47 0.112(6) 0.126(6) 0.112(6) 0.010(6) -0.010(6) 0.009(5)
C48 0.108(7) 0.119(8) 0.107(7) 0.012(7) -0.006(7) 0.004(7)
C49 0.116(7) 0.132(8) 0.116(7) 0.008(7) -0.012(7) 0.009(7)
C50 0.121(7) 0.130(7) 0.110(7) 0.016(7) -0.006(7) 0.014(6)
C51 0.121(7) 0.131(7) 0.110(7) 0.018(7) -0.007(7) 0.013(6)
C52 0.121(7) 0.129(8) 0.111(8) 0.018(8) -0.007(7) 0.013(7)
C53 0.119(8) 0.128(8) 0.110(8) 0.021(8) -0.008(8) 0.012(7)
C54 0.119(8) 0.127(8) 0.109(9) 0.023(9) -0.010(8) 0.011(7)
C55 0.119(9) 0.126(9) 0.107(10) 0.024(9) -0.011(9) 0.012(8)
C56 0.119(9) 0.124(10) 0.108(11) 0.026(10) -0.012(10) 0.013(9)
P2 0.25(3) 0.28(3) 0.074(13) 0.000 0.000 0.000
P3 0.043(4) 0.043(4) 0.043(4) 0.005(5) -0.005(5) 0.005(5)

loop_
_atom_type_symbol
_atom_type_description
_atom_type_number_in_cell
_atom_type_scat_dispersion_real
_atom_type_scat_dispersion_imag
_atom_type_scat_source
C C 1344 0.0033 0.0016
; International Tables for Crystallography (1992).
Vol. C, Tables 4.2.6.8 and 6.1.1.4
;
H H 1056 0.0000 0.0000
; International Tables for Crystallography (1992).
Vol. C, Tables 4.2.6.8 and 6.1.1.4
;
Cu Cu 24 0.3201 1.2651
; International Tables for Crystallography (1992).
Vol. C, Tables 4.2.6.8 and 6.1.1.4
;
F F 144 0.0171 0.0103
; International Tables for Crystallography (1992).
Vol. C, Tables 4.2.6.8 and 6.1.1.4
;
N N 96 0.0061 0.0033
; International Tables for Crystallography (1992).
Vol. C, Tables 4.2.6.8 and 6.1.1.4
;
O O 48 0.0106 0.0060
; International Tables for Crystallography (1992).
Vol. C, Tables 4.2.6.8 and 6.1.1.4
;
P P 24 0.1023 0.0942
; International Tables for Crystallography (1992).
Vol. C, Tables 4.2.6.8 and 6.1.1.4
;

loop_
_geom_angle_atom_site_label_1
_geom_angle_atom_site_label_2
_geom_angle_atom_site_label_3
_geom_angle
_geom_angle_site_symmetry_1
_geom_angle_site_symmetry_3
_geom_angle_publ_flag
N1 Cu N3 137.9(5) . . ?
N1 Cu N4 124.7(6) . . ?
N3 Cu N4 79.2(6) . . ?
N1 Cu N2 80.5(6) . . ?
N3 Cu N2 109.2(5) . . ?
N4 Cu N2 132.9(5) . . ?
C24 O1 C29 118.7(18) . . ?
C45 O2 C50 119.9(17) . . ?
C2 C1 C2 118(2) . 9_566 ?
C2 C1 H1 121.1 . . ?
C2 C1 H1 121.1 9_566 . ?
C1 C2 C1 122(2) . 5_656 ?
C1 C2 C3 121(2) . . ?
C1 C2 C3 117(2) 5_656 . ?
C4 C3 C2 175(2) . . ?
C3 C4 C5 177(2) . . ?
C4 C5 C6 117.5(14) . . ?
C4 C5 C10 122.4(14) . . ?
C6 C5 C10 120.0 . . ?
C7 C6 C5 120.0 . . ?
C7 C6 C33 112.6(15) . 5_656 ?
C5 C6 C33 127.3(15) . 5_656 ?
C8 C7 C6 120.0 . . ?
C8 C7 H7 120.0 . . ?
C6 C7 H7 120.0 . . ?
C7 C8 C9 120.0 . . ?
C7 C8 H8 120.0 . . ?
C9 C8 H8 120.0 . . ?
C10 C9 C8 120.0 . . ?
C10 C9 H9 120.0 . . ?
C8 C9 H9 120.0 . . ?
C9 C10 C5 120.0 . . ?
C9 C10 C11 115.9(11) . . ?
C5 C10 C11 123.7(11) . . ?
C12 C11 C15 120.0 . . ?
C12 C11 C10 117.7(11) . . ?
C15 C11 C10 121.6(11) . . ?
N1 C12 C11 120.0 . . ?
N1 C12 H12 120.0 . . ?
C11 C12 H12 120.0 . . ?
C12 N1 C13 120.0 . . ?
C12 N1 Cu 123.2(8) . . ?
C13 N1 Cu 116.0(8) . . ?
C14 C13 N1 120.0 . . ?
C14 C13 C16 123.7(11) . . ?
N1 C13 C16 116.1(11) . . ?
C15 C14 C13 120.0 . . ?
C15 C14 H14 120.0 . . ?
C13 C14 H14 120.0 . . ?
C14 C15 C11 120.0 . . ?
C14 C15 H15 120.0 . . ?
C11 C15 H15 120.0 . . ?
N2 C16 C20 120.0 . . ?
N2 C16 C13 117.3(11) . . ?
C20 C16 C13 122.7(11) . . ?
C16 N2 C17 120.0 . . ?
C16 N2 Cu 109.7(8) . . ?
C17 N2 Cu 130.1(8) . . ?
C18 C17 N2 120.0 . . ?
C18 C17 C21 121.6(11) . . ?
N2 C17 C21 118.2(11) . . ?
C19 C18 C17 120.0 . . ?
C19 C18 H18 120.0 . . ?
C17 C18 H18 120.0 . . ?
C20 C19 C18 120.0 . . ?
C20 C19 H19 120.0 . . ?
C18 C19 H19 120.0 . . ?
C19 C20 C16 120.0 . . ?
C19 C20 H20 120.0 . . ?
C16 C20 H20 120.0 . . ?
C22 C21 C26 120.0 . . ?
C22 C21 C17 119.7(13) . . ?
C26 C21 C17 120.3(13) . . ?
C23 C22 C21 120.0 . . ?
C23 C22 C27 113.9(14) . . ?
C21 C22 C27 126.1(14) . . ?
C22 C23 C24 120.0 . . ?
C22 C23 H23 120.0 . . ?
C24 C23 H23 120.0 . . ?
O1 C24 C25 123.5(14) . . ?
O1 C24 C23 116.3(14) . . ?
C25 C24 C23 120.0 . . ?
C26 C25 C24 120.0 . . ?
C26 C25 H25 120.0 . . ?
C24 C25 H25 120.0 . . ?
C25 C26 C21 120.0 . . ?
C25 C26 C28 123.6(14) . . ?
C21 C26 C28 116.4(14) . . ?
C22 C27 H27A 109.5 . . ?
C22 C27 H27B 109.5 . . ?
H27A C27 H27B 109.5 . . ?
C22 C27 H27C 109.4 . . ?
H27A C27 H27C 109.5 . . ?
H27B C27 H27C 109.5 . . ?
C26 C28 H28A 109.5 . . ?
C26 C28 H28B 109.5 . . ?
H28A C28 H28B 109.5 . . ?
C26 C28 H28C 109.5 . . ?
H28A C28 H28C 109.5 . . ?
H28B C28 H28C 109.5 . . ?
O1 C29 C30 107.1(19) . . ?
O1 C29 H29A 110.3 . . ?
C30 C29 H29A 110.3 . . ?
O1 C29 H29B 110.3 . . ?
C30 C29 H29B 110.2 . . ?
H29A C29 H29B 108.5 . . ?
C31 C30 C29 110(2) . . ?
C31 C30 H30A 109.5 . . ?
C29 C30 H30A 109.6 . . ?
C31 C30 H30B 109.6 . . ?
C29 C30 H30B 109.5 . . ?
H30A C30 H30B 108.1 . . ?
C56 C31 C30 108(2) 9_566 . ?
C56 C31 H31A 110.2 9_566 . ?
C30 C31 H31A 110.2 . . ?
C56 C31 H31B 110.2 9_566 . ?
C30 C31 H31B 110.2 . . ?
H31A C31 H31B 108.5 . . ?
C32 N3 C36 120.0 . . ?
C32 N3 Cu 125.3(9) . . ?
C36 N3 Cu 113.6(9) . . ?
C33 C32 N3 120.0 . . ?
C33 C32 H32 120.0 . . ?
N3 C32 H32 120.0 . . ?
C34 C33 C32 120.0 . . ?
C34 C33 C6 125(3) . 9_566 ?
C32 C33 C6 115(3) . 9_566 ?
C35 C34 C33 120.0 . . ?
C35 C34 H34 120.0 . . ?
C33 C34 H34 120.0 . . ?
C36 C35 C34 120.0 . . ?
C36 C35 H35 120.0 . . ?
C34 C35 H35 120.0 . . ?
C37 C36 C35 124.6(13) . . ?
C37 C36 N3 115.3(13) . . ?
C35 C36 N3 120.0 . . ?
C36 C37 N4 118.4(13) . . ?
C36 C37 C41 121.3(13) . . ?
N4 C37 C41 120.0 . . ?
C37 N4 C38 120.0 . . ?
C37 N4 Cu 109.0(9) . . ?
C38 N4 Cu 129.2(9) . . ?
C39 C38 N4 120.0 . . ?
C39 C38 C42 119.3(13) . . ?
N4 C38 C42 120.4(13) . . ?
C38 C39 C40 120.0 . . ?
C38 C39 H39 120.0 . . ?
C40 C39 H39 120.0 . . ?
C41 C40 C39 120.0 . . ?
C41 C40 H40 120.0 . . ?
C39 C40 H40 120.0 . . ?
C40 C41 C37 120.0 . . ?
C40 C41 H41 120.0 . . ?
C37 C41 H41 120.0 . . ?
C43 C42 C47 120.0 . . ?
C43 C42 C38 118.6(13) . . ?
C47 C42 C38 121.4(13) . . ?
C42 C43 C44 120.0 . . ?
C42 C43 C48 119.9(14) . . ?
C44 C43 C48 120.1(14) . . ?
C45 C44 C43 120.0 . . ?
C45 C44 H44 120.0 . . ?
C43 C44 H44 120.0 . . ?
O2 C45 C44 117.2(14) . . ?
O2 C45 C46 121.9(14) . . ?
C44 C45 C46 120.0 . . ?
C47 C46 C45 120.0 . . ?
C47 C46 H46 120.0 . . ?
C45 C46 H46 120.0 . . ?
C46 C47 C42 120.0 . . ?
C46 C47 C49 121.3(14) . . ?
C42 C47 C49 118.0(14) . . ?
C43 C48 H48A 109.5 . . ?
C43 C48 H48B 109.5 . . ?
H48A C48 H48B 109.5 . . ?
C43 C48 H48C 109.4 . . ?
H48A C48 H48C 109.5 . . ?
H48B C48 H48C 109.5 . . ?
C47 C49 H49A 109.5 . . ?
C47 C49 H49B 109.5 . . ?
H49A C49 H49B 109.5 . . ?
C47 C49 H49C 109.4 . . ?
H49A C49 H49C 109.5 . . ?
H49B C49 H49C 109.5 . . ?
O2 C50 C51 111(2) . . ?
O2 C50 H50A 109.5 . . ?
C51 C50 H50A 109.5 . . ?
O2 C50 H50B 109.5 . . ?
C51 C50 H50B 109.4 . . ?
H50A C50 H50B 108.1 . . ?
C52 C51 C50 108(2) . . ?
C52 C51 H51A 110.1 . . ?
C50 C51 H51A 110.1 . . ?
C52 C51 H51B 110.0 . . ?
C50 C51 H51B 110.0 . . ?
H51A C51 H51B 108.4 . . ?
C51 C52 C53 113(2) . . ?
C51 C52 H52A 108.9 . . ?
C53 C52 H52A 108.9 . . ?
C51 C52 H52B 109.0 . . ?
C53 C52 H52B 109.0 . . ?
H52A C52 H52B 107.8 . . ?
C54 C53 C52 179(3) . . ?
C53 C54 C55 172(3) . . ?
C56 C55 C54 173(3) . . ?
C55 C56 C31 172(3) . 5_656 ?
F2 P1 F4 90.2(2) . . ?
F2 P1 F5 90.1(2) . . ?
F4 P1 F5 90.2(2) . . ?
F2 P1 F1 90.0(2) . . ?
F4 P1 F1 179.7(3) . . ?
F5 P1 F1 90.1(2) . . ?
F2 P1 F3 179.8(3) . . ?
F4 P1 F3 90.0(2) . . ?
F5 P1 F3 89.9(2) . . ?
F1 P1 F3 89.8(2) . . ?
F2 P1 F6 90.1(2) . . ?
F4 P1 F6 89.9(2) . . ?
F5 P1 F6 179.7(3) . . ?
F1 P1 F6 89.8(2) . . ?
F3 P1 F6 89.9(2) . . ?
F7 P2 F7 180.0 4_655 . ?
F7 P2 F8 86.7(9) 4_655 10_665 ?
F7 P2 F8 93.3(9) . 10_665 ?
F7 P2 F8 93.3(9) 4_655 7_565 ?
F7 P2 F8 86.7(9) . 7_565 ?
F8 P2 F8 102.3(18) 10_665 7_565 ?
F7 P2 F8 93.3(9) 4_655 4_655 ?
F7 P2 F8 86.7(9) . 4_655 ?
F8 P2 F8 78.1(18) 10_665 4_655 ?
F8 P2 F8 173.5(17) 7_565 4_655 ?
F7 P2 F8 86.7(9) 4_655 . ?
F7 P2 F8 93.3(9) . . ?
F8 P2 F8 173.5(17) 10_665 . ?
F8 P2 F8 78.1(18) 7_565 . ?
F8 P2 F8 102.3(18) 4_655 . ?
F9 P3 F11 112(2) . . ?
F9 P3 F11 112(2) . 8_566 ?
F11 P3 F11 107(2) . 8_566 ?
F9 P3 F11 112(2) . 12_665 ?
F11 P3 F11 107(2) . 12_665 ?
F11 P3 F11 107(2) 8_566 12_665 ?
F9 P3 F10 180.0(16) . . ?
F11 P3 F10 68(2) . . ?
F11 P3 F10 68(2) 8_566 . ?
F11 P3 F10 68(2) 12_665 . ?
F9 P3 F13 66(2) . . ?
F11 P3 F13 46(2) . . ?
F11 P3 F13 123(3) 8_566 . ?
F11 P3 F13 128(3) 12_665 . ?
F10 P3 F13 114(2) . . ?
F9 P3 F13 66(2) . 8_566 ?
F11 P3 F13 128(3) . 8_566 ?
F11 P3 F13 46(2) 8_566 8_566 ?
F11 P3 F13 123(3) 12_665 8_566 ?
F10 P3 F13 114(2) . 8_566 ?
F13 P3 F13 105(3) . 8_566 ?
F9 P3 F13 66(2) . 12_665 ?
F11 P3 F13 123(3) . 12_665 ?
F11 P3 F13 128(3) 8_566 12_665 ?
F11 P3 F13 46(2) 12_665 12_665 ?
F10 P3 F13 114(2) . 12_665 ?
F13 P3 F13 105(3) . 12_665 ?
F13 P3 F13 105(3) 8_566 12_665 ?
F9 P3 F12 84(2) . 12_665 ?
F11 P3 F12 65(2) . 12_665 ?
F11 P3 F12 65(3) 8_566 12_665 ?
F11 P3 F12 164(3) 12_665 12_665 ?
F10 P3 F12 96(2) . 12_665 ?
F13 P3 F12 58(2) . 12_665 ?
F13 P3 F12 63(2) 8_566 12_665 ?
F13 P3 F12 150(3) 12_665 12_665 ?
F9 P3 F12 84(2) . . ?
F11 P3 F12 164(3) . . ?
F11 P3 F12 65(2) 8_566 . ?
F11 P3 F12 65(3) 12_665 . ?
F10 P3 F12 96(2) . . ?
F13 P3 F12 150(3) . . ?
F13 P3 F12 58(2) 8_566 . ?
F13 P3 F12 63(2) 12_665 . ?
F12 P3 F12 119.0(7) 12_665 . ?
F9 P3 F12 84(2) . 8_566 ?
F11 P3 F12 65(3) . 8_566 ?
F11 P3 F12 164(3) 8_566 8_566 ?
F11 P3 F12 65(2) 12_665 8_566 ?
F10 P3 F12 96(2) . 8_566 ?
F13 P3 F12 63(2) . 8_566 ?
F13 P3 F12 150(3) 8_566 8_566 ?
F13 P3 F12 58(2) 12_665 8_566 ?
F12 P3 F12 119.0(7) 12_665 8_566 ?
F12 P3 F12 119.0(7) . 8_566 ?
P3 F9 F13 66(4) . 8_566 ?
P3 F9 F13 66(4) . . ?
F13 F9 F13 104(4) 8_566 . ?
P3 F9 F13 66(4) . 12_665 ?
F13 F9 F13 104(4) 8_566 12_665 ?
F13 F9 F13 104(4) . 12_665 ?
P3 F10 F11 52(2) . 8_566 ?
P3 F10 F11 52(2) . . ?
F11 F10 F11 86(4) 8_566 . ?
P3 F10 F11 52(2) . 12_665 ?
F11 F10 F11 86(4) 8_566 12_665 ?
F11 F10 F11 86(4) . 12_665 ?
F13 F11 P3 74(4) . . ?
F13 F11 F12 64(4) . 12_665 ?
P3 F11 F12 64(3) . 12_665 ?
F13 F11 F10 134(5) . . ?
P3 F11 F10 60(3) . . ?
F12 F11 F10 91(3) 12_665 . ?
F13 F11 F12 70(4) . 8_566 ?
P3 F11 F12 64(3) . 8_566 ?
F12 F11 F12 117(5) 12_665 8_566 ?
F10 F11 F12 91(3) . 8_566 ?
F13 F12 P3 59(3) 8_566 . ?
F13 F12 F11 43(3) 8_566 8_566 ?
P3 F12 F11 51(2) . 8_566 ?
F13 F12 F11 111(5) 8_566 12_665 ?
P3 F12 F11 51(2) . 12_665 ?
F11 F12 F11 88(4) 8_566 12_665 ?
F13 F12 F13 102(6) 8_566 12_665 ?
P3 F12 F13 57(3) . 12_665 ?
F11 F12 F13 108(5) 8_566 12_665 ?
F11 F12 F13 42(2) 12_665 12_665 ?
F11 F13 F12 73(4) . 12_665 ?
F11 F13 P3 60(4) . . ?
F12 F13 P3 63(3) 12_665 . ?
F11 F13 F9 108(6) . . ?
F12 F13 F9 78(4) 12_665 . ?
P3 F13 F9 48(3) . . ?
F11 F13 F12 68(4) . 8_566 ?
F12 F13 F12 121(6) 12_665 8_566 ?
P3 F13 F12 60(3) . 8_566 ?
F9 F13 F12 75(4) . 8_566 ?

loop_
_geom_bond_atom_site_label_1
_geom_bond_atom_site_label_2
_geom_bond_distance
_geom_bond_site_symmetry_2
_geom_bond_publ_flag
Cu N1 1.987(9) . ?
Cu N3 2.007(10) . ?
Cu N4 2.073(11) . ?
Cu N2 2.161(10) . ?
O1 C24 1.320(17) . ?
O1 C29 1.44(2) . ?
O2 C45 1.381(19) . ?
O2 C50 1.42(2) . ?
C1 C2 1.42(2) . ?
C1 C2 1.45(2) 9_566 ?
C1 H1 0.9500 . ?
C2 C1 1.45(2) 5_656 ?
C2 C3 1.46(3) . ?
C3 C4 1.25(2) . ?
C4 C5 1.33(2) . ?
C5 C6 1.3900 . ?
C5 C10 1.3900 . ?
C6 C7 1.3900 . ?
C6 C33 1.52(8) 5_656 ?
C7 C8 1.3900 . ?
C7 H7 0.9500 . ?
C8 C9 1.3900 . ?
C8 H8 0.9500 . ?
C9 C10 1.3900 . ?
C9 H9 0.9500 . ?
C10 C11 1.459(14) . ?
C11 C12 1.3900 . ?
C11 C15 1.3900 . ?
C12 N1 1.3900 . ?
C12 H12 0.9500 . ?
N1 C13 1.3900 . ?
C13 C14 1.3900 . ?
C13 C16 1.431(13) . ?
C14 C15 1.3900 . ?
C14 H14 0.9500 . ?
C15 H15 0.9500 . ?
C16 N2 1.3900 . ?
C16 C20 1.3900 . ?
N2 C17 1.3900 . ?
C17 C18 1.3900 . ?
C17 C21 1.467(14) . ?
C18 C19 1.3900 . ?
C18 H18 0.9500 . ?
C19 C20 1.3900 . ?
C19 H19 0.9500 . ?
C20 H20 0.9500 . ?
C21 C22 1.3900 . ?
C21 C26 1.3900 . ?
C22 C23 1.3900 . ?
C22 C27 1.44(2) . ?
C23 C24 1.3900 . ?
C23 H23 0.9500 . ?
C24 C25 1.3900 . ?
C25 C26 1.3900 . ?
C25 H25 0.9500 . ?
C26 C28 1.55(2) . ?
C27 H27A 0.9800 . ?
C27 H27B 0.9800 . ?
C27 H27C 0.9800 . ?
C28 H28A 0.9800 . ?
C28 H28B 0.9800 . ?
C28 H28C 0.9800 . ?
C29 C30 1.57(3) . ?
C29 H29A 0.9900 . ?
C29 H29B 0.9900 . ?
C30 C31 1.56(3) . ?
C30 H30A 0.9900 . ?
C30 H30B 0.9900 . ?
C31 C56 1.53(3) 9_566 ?
C31 H31A 0.9900 . ?
C31 H31B 0.9900 . ?
N3 C32 1.3900 . ?
N3 C36 1.3900 . ?
C32 C33 1.3900 . ?
C32 H32 0.9500 . ?
C33 C34 1.3900 . ?
C33 C6 1.52(9) 9_566 ?
C34 C35 1.3900 . ?
C34 H34 0.9500 . ?
C35 C36 1.3900 . ?
C35 H35 0.9500 . ?
C36 C37 1.341(15) . ?
C37 N4 1.3900 . ?
C37 C41 1.3900 . ?
N4 C38 1.3900 . ?
C38 C39 1.3900 . ?
C38 C42 1.494(16) . ?
C39 C40 1.3900 . ?
C39 H39 0.9500 . ?
C40 C41 1.3900 . ?
C40 H40 0.9500 . ?
C41 H41 0.9500 . ?
C42 C43 1.3900 . ?
C42 C47 1.3900 . ?
C43 C44 1.3900 . ?
C43 C48 1.46(2) . ?
C44 C45 1.3900 . ?
C44 H44 0.9500 . ?
C45 C46 1.3900 . ?
C46 C47 1.3900 . ?
C46 H46 0.9500 . ?
C47 C49 1.60(2) . ?
C48 H48A 0.9800 . ?
C48 H48B 0.9800 . ?
C48 H48C 0.9800 . ?
C49 H49A 0.9800 . ?
C49 H49B 0.9800 . ?
C49 H49C 0.9800 . ?
C50 C51 1.56(3) . ?
C50 H50A 0.9900 . ?
C50 H50B 0.9900 . ?
C51 C52 1.49(3) . ?
C51 H51A 0.9900 . ?
C51 H51B 0.9900 . ?
C52 C53 1.53(3) . ?
C52 H52A 0.9900 . ?
C52 H52B 0.9900 . ?
C53 C54 1.18(3) . ?
C54 C55 1.32(3) . ?
C55 C56 1.17(3) . ?
C56 C31 1.53(3) 5_656 ?
P1 F2 1.503(13) . ?
P1 F4 1.503(13) . ?
P1 F5 1.503(13) . ?
P1 F1 1.506(13) . ?
P1 F3 1.506(13) . ?
P1 F6 1.507(13) . ?
P2 F7 1.59(5) 4_655 ?
P2 F7 1.59(5) . ?
P2 F8 1.77(3) 10_665 ?
P2 F8 1.77(3) 7_565 ?
P2 F8 1.77(3) 4_655 ?
P2 F8 1.77(3) . ?
P3 F9 1.25(7) . ?
P3 F11 1.37(4) . ?
P3 F11 1.37(4) 8_566 ?
P3 F11 1.37(4) 12_665 ?
P3 F10 1.51(6) . ?
P3 F13 1.52(6) . ?
P3 F13 1.52(6) 8_566 ?
P3 F13 1.52(6) 12_665 ?
P3 F12 1.57(6) 12_665 ?
P3 F12 1.57(6) . ?
P3 F12 1.57(6) 8_566 ?
F9 F13 1.53(6) 8_566 ?
F9 F13 1.53(6) . ?
F9 F13 1.53(6) 12_665 ?
F10 F11 1.61(5) 8_566 ?
F10 F11 1.62(5) . ?
F10 F11 1.61(5) 12_665 ?
F11 F13 1.14(6) . ?
F11 F12 1.59(7) 12_665 ?
F11 F12 1.58(7) 8_566 ?
F12 F13 1.50(7) 8_566 ?
F12 F11 1.59(7) 8_566 ?
F12 F11 1.58(7) 12_665 ?
F12 F13 1.61(7) 12_665 ?
F13 F12 1.50(7) 12_665 ?
F13 F12 1.61(7) 8_566 ?

loop_
_geom_torsion_atom_site_label_1
_geom_torsion_atom_site_label_2
_geom_torsion_atom_site_label_3
_geom_torsion_atom_site_label_4
_geom_torsion
_geom_torsion_site_symmetry_1
_geom_torsion_site_symmetry_2
_geom_torsion_site_symmetry_3
_geom_torsion_site_symmetry_4
_geom_torsion_publ_flag
C2 C1 C2 C1 7(4) 9_566 . . 5_656 ?
C2 C1 C2 C3 -175.8(12) 9_566 . . . ?
C1 C2 C3 C4 94(25) . . . . ?
C1 C2 C3 C4 -89(25) 5_656 . . . ?
C2 C3 C4 C5 -94(60) . . . . ?
C3 C4 C5 C6 -146(55) . . . . ?
C3 C4 C5 C10 38(56) . . . . ?
C4 C5 C6 C7 -175.7(16) . . . . ?
C10 C5 C6 C7 0.0 . . . . ?
C4 C5 C6 C33 0(3) . . . 5_656 ?
C10 C5 C6 C33 176(3) . . . 5_656 ?
C5 C6 C7 C8 0.0 . . . . ?
C33 C6 C7 C8 -176(3) 5_656 . . . ?
C6 C7 C8 C9 0.0 . . . . ?
C7 C8 C9 C10 0.0 . . . . ?
C8 C9 C10 C5 0.0 . . . . ?
C8 C9 C10 C11 -172.7(12) . . . . ?
C4 C5 C10 C9 175.5(17) . . . . ?
C6 C5 C10 C9 0.0 . . . . ?
C4 C5 C10 C11 -12.3(18) . . . . ?
C6 C5 C10 C11 172.1(13) . . . . ?
C9 C10 C11 C12 126.8(9) . . . . ?
C5 C10 C11 C12 -45.6(13) . . . . ?
C9 C10 C11 C15 -44.2(13) . . . . ?
C5 C10 C11 C15 143.4(9) . . . . ?
C15 C11 C12 N1 0.0 . . . . ?
C10 C11 C12 N1 -171.1(13) . . . . ?
C11 C12 N1 C13 0.0 . . . . ?
C11 C12 N1 Cu 168.9(9) . . . . ?
N3 Cu N1 C12 80.3(11) . . . . ?
N4 Cu N1 C12 -35.0(10) . . . . ?
N2 Cu N1 C12 -171.4(8) . . . . ?
N3 Cu N1 C13 -110.4(9) . . . . ?
N4 Cu N1 C13 134.4(7) . . . . ?
N2 Cu N1 C13 -2.1(7) . . . . ?
C12 N1 C13 C14 0.0 . . . . ?
Cu N1 C13 C14 -169.7(8) . . . . ?
C12 N1 C13 C16 175.3(13) . . . . ?
Cu N1 C13 C16 5.7(11) . . . . ?
N1 C13 C14 C15 0.0 . . . . ?
C16 C13 C14 C15 -175.0(14) . . . . ?
C13 C14 C15 C11 0.0 . . . . ?
C12 C11 C15 C14 0.0 . . . . ?
C10 C11 C15 C14 170.8(14) . . . . ?
C14 C13 C16 N2 167.8(8) . . . . ?
N1 C13 C16 N2 -7.4(13) . . . . ?
C14 C13 C16 C20 -11.8(14) . . . . ?
N1 C13 C16 C20 173.0(7) . . . . ?
C20 C16 N2 C17 0.0 . . . . ?
C13 C16 N2 C17 -179.6(12) . . . . ?
C20 C16 N2 Cu -175.1(8) . . . . ?
C13 C16 N2 Cu 5.2(11) . . . . ?
N1 Cu N2 C16 -1.7(7) . . . . ?
N3 Cu N2 C16 135.9(7) . . . . ?
N4 Cu N2 C16 -131.0(8) . . . . ?
N1 Cu N2 C17 -176.2(9) . . . . ?
N3 Cu N2 C17 -38.6(10) . . . . ?
N4 Cu N2 C17 54.5(11) . . . . ?
C16 N2 C17 C18 0.0 . . . . ?
Cu N2 C17 C18 174.0(10) . . . . ?
C16 N2 C17 C21 -174.6(14) . . . . ?
Cu N2 C17 C21 -0.6(14) . . . . ?
N2 C17 C18 C19 0.0 . . . . ?
C21 C17 C18 C19 174.4(14) . . . . ?
C17 C18 C19 C20 0.0 . . . . ?
C18 C19 C20 C16 0.0 . . . . ?
N2 C16 C20 C19 0.0 . . . . ?
C13 C16 C20 C19 179.6(13) . . . . ?
C18 C17 C21 C22 114.1(10) . . . . ?
N2 C17 C21 C22 -71.4(12) . . . . ?
C18 C17 C21 C26 -64.4(12) . . . . ?
N2 C17 C21 C26 110.1(10) . . . . ?
C26 C21 C22 C23 0.0 . . . . ?
C17 C21 C22 C23 -178.6(12) . . . . ?
C26 C21 C22 C27 178.3(15) . . . . ?
C17 C21 C22 C27 -0.3(16) . . . . ?
C21 C22 C23 C24 0.0 . . . . ?
C27 C22 C23 C24 -178.5(13) . . . . ?
C29 O1 C24 C25 18(2) . . . . ?
C29 O1 C24 C23 -167.2(14) . . . . ?
C22 C23 C24 O1 -174.6(13) . . . . ?
C22 C23 C24 C25 0.0 . . . . ?
O1 C24 C25 C26 174.1(14) . . . . ?
C23 C24 C25 C26 0.0 . . . . ?
C24 C25 C26 C21 0.0 . . . . ?
C24 C25 C26 C28 -179.6(14) . . . . ?
C22 C21 C26 C25 0.0 . . . . ?
C17 C21 C26 C25 178.5(12) . . . . ?
C22 C21 C26 C28 179.6(13) . . . . ?
C17 C21 C26 C28 -1.8(14) . . . . ?
C24 O1 C29 C30 -164.0(16) . . . . ?
O1 C29 C30 C31 88(2) . . . . ?
C29 C30 C31 C56 63(2) . . . 9_566 ?
N1 Cu N3 C32 45.8(11) . . . . ?
N4 Cu N3 C32 176.6(8) . . . . ?
N2 Cu N3 C32 -51.5(9) . . . . ?
N1 Cu N3 C36 -146.2(8) . . . . ?
N4 Cu N3 C36 -15.4(6) . . . . ?
N2 Cu N3 C36 116.5(7) . . . . ?
C36 N3 C32 C33 0.0 . . . . ?
Cu N3 C32 C33 167.3(9) . . . . ?
N3 C32 C33 C34 0.0 . . . . ?
N3 C32 C33 C6 -180.0(16) . . . 9_566 ?
C32 C33 C34 C35 0.0 . . . . ?
C6 C33 C34 C35 180.0(17) 9_566 . . . ?
C33 C34 C35 C36 0.0 . . . . ?
C34 C35 C36 C37 -177.7(14) . . . . ?
C34 C35 C36 N3 0.0 . . . . ?
C32 N3 C36 C37 177.9(13) . . . . ?
Cu N3 C36 C37 9.2(11) . . . . ?
C32 N3 C36 C35 0.0 . . . . ?
Cu N3 C36 C35 -168.7(8) . . . . ?
C35 C36 C37 N4 -174.2(7) . . . . ?
N3 C36 C37 N4 8.0(14) . . . . ?
C35 C36 C37 C41 -0.7(15) . . . . ?
N3 C36 C37 C41 -178.5(7) . . . . ?
C36 C37 N4 C38 173.5(13) . . . . ?
C41 C37 N4 C38 0.0 . . . . ?
C36 C37 N4 Cu -20.2(11) . . . . ?
C41 C37 N4 Cu 166.3(8) . . . . ?
N1 Cu N4 C37 160.4(7) . . . . ?
N3 Cu N4 C37 18.5(6) . . . . ?
N2 Cu N4 C37 -87.8(9) . . . . ?
N1 Cu N4 C38 -35.0(10) . . . . ?
N3 Cu N4 C38 -176.9(9) . . . . ?
N2 Cu N4 C38 76.8(11) . . . . ?
C37 N4 C38 C39 0.0 . . . . ?
Cu N4 C38 C39 -163.2(10) . . . . ?
C37 N4 C38 C42 -173.7(14) . . . . ?
Cu N4 C38 C42 23.1(14) . . . . ?
N4 C38 C39 C40 0.0 . . . . ?
C42 C38 C39 C40 173.8(13) . . . . ?
C38 C39 C40 C41 0.0 . . . . ?
C39 C40 C41 C37 0.0 . . . . ?
C36 C37 C41 C40 -173.4(14) . . . . ?
N4 C37 C41 C40 0.0 . . . . ?
C39 C38 C42 C43 -97.9(11) . . . . ?
N4 C38 C42 C43 75.9(13) . . . . ?
C39 C38 C42 C47 81.1(12) . . . . ?
N4 C38 C42 C47 -105.1(12) . . . . ?
C47 C42 C43 C44 0.0 . . . . ?
C38 C42 C43 C44 179.1(14) . . . . ?
C47 C42 C43 C48 -179.9(17) . . . . ?
C38 C42 C43 C48 -0.8(18) . . . . ?
C42 C43 C44 C45 0.0 . . . . ?
C48 C43 C44 C45 179.9(17) . . . . ?
C50 O2 C45 C44 177.6(17) . . . . ?
C50 O2 C45 C46 9(2) . . . . ?
C43 C44 C45 O2 -169.2(15) . . . . ?
C43 C44 C45 C46 0.0 . . . . ?
O2 C45 C46 C47 168.7(16) . . . . ?
C44 C45 C46 C47 0.0 . . . . ?
C45 C46 C47 C42 0.0 . . . . ?
C45 C46 C47 C49 -170.2(16) . . . . ?
C43 C42 C47 C46 0.0 . . . . ?
C38 C42 C47 C46 -179.0(15) . . . . ?
C43 C42 C47 C49 170.5(16) . . . . ?
C38 C42 C47 C49 -8.6(17) . . . . ?
C45 O2 C50 C51 178.4(18) . . . . ?
O2 C50 C51 C52 76(3) . . . . ?
C50 C51 C52 C53 -80(3) . . . . ?
C51 C52 C53 C54 49(100) . . . . ?
C52 C53 C54 C55 162(100) . . . . ?
C53 C54 C55 C56 79(34) . . . . ?
C54 C55 C56 C31 -116(27) . . . 5_656 ?
F11 P3 F9 F13 -123(3) . . . 8_566 ?
F11 P3 F9 F13 -3(3) 8_566 . . 8_566 ?
F11 P3 F9 F13 117(3) 12_665 . . 8_566 ?
F10 P3 F9 F13 36(100) . . . 8_566 ?
F13 P3 F9 F13 -120.010(9) . . . 8_566 ?
F13 P3 F9 F13 119.966(11) 12_665 . . 8_566 ?
F12 P3 F9 F13 -62(2) 12_665 . . 8_566 ?
F12 P3 F9 F13 58(2) . . . 8_566 ?
F12 P3 F9 F13 178(2) 8_566 . . 8_566 ?
F11 P3 F9 F13 -3(3) . . . . ?
F11 P3 F9 F13 117(3) 8_566 . . . ?
F11 P3 F9 F13 -123(3) 12_665 . . . ?
F10 P3 F9 F13 156(100) . . . . ?
F13 P3 F9 F13 120.010(9) 8_566 . . . ?
F13 P3 F9 F13 -120.024(10) 12_665 . . . ?
F12 P3 F9 F13 58(2) 12_665 . . . ?
F12 P3 F9 F13 178(2) . . . . ?
F12 P3 F9 F13 -62(2) 8_566 . . . ?
F11 P3 F9 F13 117(3) . . . 12_665 ?
F11 P3 F9 F13 -123(3) 8_566 . . 12_665 ?
F11 P3 F9 F13 -3(3) 12_665 . . 12_665 ?
F10 P3 F9 F13 -84(100) . . . 12_665 ?
F13 P3 F9 F13 120.024(9) . . . 12_665 ?
F13 P3 F9 F13 -119.966(11) 8_566 . . 12_665 ?
F12 P3 F9 F13 178(2) 12_665 . . 12_665 ?
F12 P3 F9 F13 -62(2) . . . 12_665 ?
F12 P3 F9 F13 58(2) 8_566 . . 12_665 ?
F9 P3 F10 F11 -39(100) . . . 8_566 ?
F11 P3 F10 F11 120.003(5) . . . 8_566 ?
F11 P3 F10 F11 -120.027(9) 12_665 . . 8_566 ?
F13 P3 F10 F11 117(3) . . . 8_566 ?
F13 P3 F10 F11 -3(3) 8_566 . . 8_566 ?
F13 P3 F10 F11 -123(3) 12_665 . . 8_566 ?
F12 P3 F10 F11 60(3) 12_665 . . 8_566 ?
F12 P3 F10 F11 -60(3) . . . 8_566 ?
F12 P3 F10 F11 180(3) 8_566 . . 8_566 ?
F9 P3 F10 F11 -159(100) . . . . ?
F11 P3 F10 F11 -120.003(4) 8_566 . . . ?
F11 P3 F10 F11 119.970(8) 12_665 . . . ?
F13 P3 F10 F11 -3(3) . . . . ?
F13 P3 F10 F11 -123(3) 8_566 . . . ?
F13 P3 F10 F11 117(3) 12_665 . . . ?
F12 P3 F10 F11 -60(3) 12_665 . . . ?
F12 P3 F10 F11 180(3) . . . . ?
F12 P3 F10 F11 60(3) 8_566 . . . ?
F9 P3 F10 F11 81(100) . . . 12_665 ?
F11 P3 F10 F11 -119.970(10) . . . 12_665 ?
F11 P3 F10 F11 120.027(10) 8_566 . . 12_665 ?
F13 P3 F10 F11 -123(3) . . . 12_665 ?
F13 P3 F10 F11 117(3) 8_566 . . 12_665 ?
F13 P3 F10 F11 -3(3) 12_665 . . 12_665 ?
F12 P3 F10 F11 180(3) 12_665 . . 12_665 ?
F12 P3 F10 F11 60(3) . . . 12_665 ?
F12 P3 F10 F11 -60(3) 8_566 . . 12_665 ?
F9 P3 F11 F13 4(4) . . . . ?
F11 P3 F11 F13 -119(4) 8_566 . . . ?
F11 P3 F11 F13 126(4) 12_665 . . . ?
F10 P3 F11 F13 -176(4) . . . . ?
F13 P3 F11 F13 -72(5) 8_566 . . . ?
F13 P3 F11 F13 78(5) 12_665 . . . ?
F12 P3 F11 F13 -69(4) 12_665 . . . ?
F12 P3 F11 F13 -178(8) . . . . ?
F12 P3 F11 F13 75(4) 8_566 . . . ?
F9 P3 F11 F12 72(3) . . . 12_665 ?
F11 P3 F11 F12 -51(4) 8_566 . . 12_665 ?
F11 P3 F11 F12 -165(3) 12_665 . . 12_665 ?
F10 P3 F11 F12 -108(3) . . . 12_665 ?
F13 P3 F11 F12 69(4) . . . 12_665 ?
F13 P3 F11 F12 -4(5) 8_566 . . 12_665 ?
F13 P3 F11 F12 147(4) 12_665 . . 12_665 ?
F12 P3 F11 F12 -109(8) . . . 12_665 ?
F12 P3 F11 F12 144(4) 8_566 . . 12_665 ?
F9 P3 F11 F10 179.990(9) . . . . ?
F11 P3 F11 F10 57(2) 8_566 . . . ?
F11 P3 F11 F10 -57(2) 12_665 . . . ?
F13 P3 F11 F10 176(4) . . . . ?
F13 P3 F11 F10 104(4) 8_566 . . . ?
F13 P3 F11 F10 -105(4) 12_665 . . . ?
F12 P3 F11 F10 108(3) 12_665 . . . ?
F12 P3 F11 F10 -1(9) . . . . ?
F12 P3 F11 F10 -108(3) 8_566 . . . ?
F9 P3 F11 F12 -72(3) . . . 8_566 ?
F11 P3 F11 F12 165(3) 8_566 . . 8_566 ?
F11 P3 F11 F12 51(4) 12_665 . . 8_566 ?
F10 P3 F11 F12 108(3) . . . 8_566 ?
F13 P3 F11 F12 -75(4) . . . 8_566 ?
F13 P3 F11 F12 -148(4) 8_566 . . 8_566 ?
F13 P3 F11 F12 3(5) 12_665 . . 8_566 ?
F12 P3 F11 F12 -144(4) 12_665 . . 8_566 ?
F12 P3 F11 F12 107(8) . . . 8_566 ?
P3 F10 F11 F13 5(5) . . . . ?
F11 F10 F11 F13 -38(5) 8_566 . . . ?
F11 F10 F11 F13 48(5) 12_665 . . . ?
F11 F10 F11 P3 -43.0(15) 8_566 . . . ?
F11 F10 F11 P3 43.0(15) 12_665 . . . ?
P3 F10 F11 F12 59(3) . . . 12_665 ?
F11 F10 F11 F12 16(3) 8_566 . . 12_665 ?
F11 F10 F11 F12 102(2) 12_665 . . 12_665 ?
P3 F10 F11 F12 -59(3) . . . 8_566 ?
F11 F10 F11 F12 -102(2) 8_566 . . 8_566 ?
F11 F10 F11 F12 -16(3) 12_665 . . 8_566 ?
F9 P3 F12 F13 -65(3) . . . 8_566 ?
F11 P3 F12 F13 116(9) . . . 8_566 ?
F11 P3 F12 F13 52(3) 8_566 . . 8_566 ?
F11 P3 F12 F13 177(5) 12_665 . . 8_566 ?
F10 P3 F12 F13 115(3) . . . 8_566 ?
F13 P3 F12 F13 -61(6) . . . 8_566 ?
F13 P3 F12 F13 -131(6) 12_665 . . 8_566 ?
F12 P3 F12 F13 15(5) 12_665 . . 8_566 ?
F12 P3 F12 F13 -145(4) 8_566 . . 8_566 ?
F9 P3 F12 F11 -117(2) . . . 8_566 ?
F11 P3 F12 F11 64(10) . . . 8_566 ?
F11 P3 F12 F11 125(4) 12_665 . . 8_566 ?
F10 P3 F12 F11 63(2) . . . 8_566 ?
F13 P3 F12 F11 -113(5) . . . 8_566 ?
F13 P3 F12 F11 -52(3) 8_566 . . 8_566 ?
F13 P3 F12 F11 177(5) 12_665 . . 8_566 ?
F12 P3 F12 F11 -37(5) 12_665 . . 8_566 ?
F12 P3 F12 F11 163(4) 8_566 . . 8_566 ?
F9 P3 F12 F11 118(2) . . . 12_665 ?
F11 P3 F12 F11 -61(10) . . . 12_665 ?
F11 P3 F12 F11 -125(4) 8_566 . . 12_665 ?
F10 P3 F12 F11 -62(2) . . . 12_665 ?
F13 P3 F12 F11 122(5) . . . 12_665 ?
F13 P3 F12 F11 -177(5) 8_566 . . 12_665 ?
F13 P3 F12 F11 52(3) 12_665 . . 12_665 ?
F12 P3 F12 F11 -162(4) 12_665 . . 12_665 ?
F12 P3 F12 F11 37(5) 8_566 . . 12_665 ?
F9 P3 F12 F13 66(3) . . . 12_665 ?
F11 P3 F12 F13 -113(9) . . . 12_665 ?
F11 P3 F12 F13 -177(5) 8_566 . . 12_665 ?
F11 P3 F12 F13 -52(3) 12_665 . . 12_665 ?
F10 P3 F12 F13 -114(3) . . . 12_665 ?
F13 P3 F12 F13 70(5) . . . 12_665 ?
F13 P3 F12 F13 131(6) 8_566 . . 12_665 ?
F12 P3 F12 F13 146(4) 12_665 . . 12_665 ?
F12 P3 F12 F13 -14(5) 8_566 . . 12_665 ?
P3 F11 F13 F12 68(3) . . . 12_665 ?
F10 F11 F13 F12 63(6) . . . 12_665 ?
F12 F11 F13 F12 135(5) 8_566 . . 12_665 ?
F12 F11 F13 P3 -68(3) 12_665 . . . ?
F10 F11 F13 P3 -4(5) . . . . ?
F12 F11 F13 P3 68(3) 8_566 . . . ?
P3 F11 F13 F9 -3(3) . . . . ?
F12 F11 F13 F9 -71(4) 12_665 . . . ?
F10 F11 F13 F9 -7(7) . . . . ?
F12 F11 F13 F9 65(3) 8_566 . . . ?
P3 F11 F13 F12 -68(3) . . . 8_566 ?
F12 F11 F13 F12 -135(5) 12_665 . . 8_566 ?
F10 F11 F13 F12 -72(6) . . . 8_566 ?
F9 P3 F13 F11 -176(4) . . . . ?
F11 P3 F13 F11 82(5) 8_566 . . . ?
F11 P3 F13 F11 -76(5) 12_665 . . . ?
F10 P3 F13 F11 4(4) . . . . ?
F13 P3 F13 F11 129(5) 8_566 . . . ?
F13 P3 F13 F11 -122(4) 12_665 . . . ?
F12 P3 F13 F11 85(4) 12_665 . . . ?
F12 P3 F13 F11 179(4) . . . . ?
F12 P3 F13 F11 -80(4) 8_566 . . . ?
F9 P3 F13 F12 98(3) . . . 12_665 ?
F11 P3 F13 F12 -85(4) . . . 12_665 ?
F11 P3 F13 F12 -3(5) 8_566 . . 12_665 ?
F11 P3 F13 F12 -162(4) 12_665 . . 12_665 ?
F10 P3 F13 F12 -82(3) . . . 12_665 ?
F13 P3 F13 F12 44(5) 8_566 . . 12_665 ?
F13 P3 F13 F12 153(3) 12_665 . . 12_665 ?
F12 P3 F13 F12 94(4) . . . 12_665 ?
F12 P3 F13 F12 -165(5) 8_566 . . 12_665 ?
F11 P3 F13 F9 176(4) . . . . ?
F11 P3 F13 F9 -102(3) 8_566 . . . ?
F11 P3 F13 F9 100(4) 12_665 . . . ?
F10 P3 F13 F9 -179.988(13) . . . . ?
F13 P3 F13 F9 -55(3) 8_566 . . . ?
F13 P3 F13 F9 55(3) 12_665 . . . ?
F12 P3 F13 F9 -98(3) 12_665 . . . ?
F12 P3 F13 F9 -5(5) . . . . ?
F12 P3 F13 F9 96(3) 8_566 . . . ?
F9 P3 F13 F12 -96(3) . . . 8_566 ?
F11 P3 F13 F12 80(4) . . . 8_566 ?
F11 P3 F13 F12 162(4) 8_566 . . 8_566 ?
F11 P3 F13 F12 4(5) 12_665 . . 8_566 ?
F10 P3 F13 F12 84(3) . . . 8_566 ?
F13 P3 F13 F12 -151(3) 8_566 . . 8_566 ?
F13 P3 F13 F12 -41(4) 12_665 . . 8_566 ?
F12 P3 F13 F12 165(5) 12_665 . . 8_566 ?
F12 P3 F13 F12 -101(5) . . . 8_566 ?
P3 F9 F13 F11 3(3) . . . . ?
F13 F9 F13 F11 58(5) 8_566 . . . ?
F13 F9 F13 F11 -51(5) 12_665 . . . ?
P3 F9 F13 F12 -64(3) . . . 12_665 ?
F13 F9 F13 F12 -9(5) 8_566 . . 12_665 ?
F13 F9 F13 F12 -118(4) 12_665 . . 12_665 ?
F13 F9 F13 P3 54(4) 8_566 . . . ?
F13 F9 F13 P3 -54(4) 12_665 . . . ?
P3 F9 F13 F12 63(3) . . . 8_566 ?
F13 F9 F13 F12 118(4) 8_566 . . 8_566 ?
F13 F9 F13 F12 9(5) 12_665 . . 8_566 ?
